data_7016234
loop_
_publ_author_name
'Li, Ye-Yu'
'Cheng, Wen-Dan'
'Zhang, Hao'
'Lin, Chen-Sheng'
'Zhang, Wei-Long'
'Geng, Lei'
'Chai, Guo-Liang'
'Luo, Zhong-Zhen'
'He, Zhang-Zhen'

_publ_section_title
;
 A series of novel rare-earth bismuth tungstate compounds LnBiW(2)O(9)
 (Ln = Ce, Sm, Eu, Er): Synthesis, crystal structure, optical and
 electronic properties.
;
_journal_issue 28
_journal_name_full 'Dalton transactions (Cambridge, England : 2003)'
_journal_page_first 7357
_journal_page_last 7364
_journal_paper_doi 10.1039/c1dt10460h
_journal_volume 40
_journal_year 2011
_chemical_formula_moiety 'Bi Ce O9 W2'
_chemical_formula_sum 'Bi Ce O9 W2'
_chemical_formula_weight 860.80
_chemical_name_systematic
;
?
;
_space_group_IT_number 15
_symmetry_cell_setting monoclinic
_symmetry_space_group_name_Hall '-C 2yc'
_symmetry_space_group_name_H-M 'C 1 2/c 1'
_atom_sites_solution_hydrogens none
_atom_sites_solution_primary direct
_atom_sites_solution_secondary difmap
_audit_creation_method SHELXL-97
_cell_angle_alpha 90.00
_cell_angle_beta 102.701(5)
_cell_angle_gamma 90.00
_cell_formula_units_Z 8
_cell_length_a 10.2140(11)
_cell_length_b 9.9229(10)
_cell_length_c 13.7281(16)
_cell_measurement_reflns_used 2051
_cell_measurement_temperature 293(2)
_cell_measurement_theta_max 27.4797
_cell_measurement_theta_min 2.8967
_cell_volume 1357.3(3)
_computing_structure_refinement 'SHELXL-97 (Sheldrick, 1997)'
_computing_structure_solution 'SHELXS-97 (Sheldrick, 1990)'
_diffrn_ambient_temperature 293(2)
_diffrn_detector_area_resol_mean 13.6612
_diffrn_measured_fraction_theta_full 0.996
_diffrn_measured_fraction_theta_max 0.996
_diffrn_measurement_device_type Mercury2
_diffrn_measurement_method CCD_Profile_fitting
_diffrn_radiation_monochromator graphite
_diffrn_radiation_source 'fine-focus sealed tube'
_diffrn_radiation_type MoK\a
_diffrn_radiation_wavelength 0.71073
_diffrn_reflns_av_R_equivalents 0.0626
_diffrn_reflns_av_sigmaI/netI 0.0639
_diffrn_reflns_limit_h_max 13
_diffrn_reflns_limit_h_min -13
_diffrn_reflns_limit_k_max 12
_diffrn_reflns_limit_k_min -12
_diffrn_reflns_limit_l_max 11
_diffrn_reflns_limit_l_min -17
_diffrn_reflns_number 5156
_diffrn_reflns_theta_full 27.49
_diffrn_reflns_theta_max 27.49
_diffrn_reflns_theta_min 3.04
_diffrn_standards_decay_% none
_diffrn_standards_number 1652
_exptl_absorpt_coefficient_mu 66.243
_exptl_absorpt_correction_T_max 0.0579
_exptl_absorpt_correction_T_min 0.0388
_exptl_absorpt_correction_type multi-scan
_exptl_crystal_colour Reddish-brown
_exptl_crystal_density_diffrn 8.425
_exptl_crystal_density_method 'not measured'
_exptl_crystal_description block
_exptl_crystal_F_000 2888
_exptl_crystal_size_max 0.14
_exptl_crystal_size_mid 0.12
_exptl_crystal_size_min 0.10
_refine_diff_density_max 3.559
_refine_diff_density_min -4.211
_refine_diff_density_rms 0.787
_refine_ls_extinction_coef 0.00345(12)
_refine_ls_extinction_expression Fc^*^=kFc[1+0.001xFc^2^\l^3^/sin(2\q)]^-1/4^
_refine_ls_extinction_method SHELXL
_refine_ls_goodness_of_fit_ref 1.025
_refine_ls_hydrogen_treatment none
_refine_ls_matrix_type full
_refine_ls_number_parameters 120
_refine_ls_number_reflns 1559
_refine_ls_number_restraints 66
_refine_ls_restrained_S_all 1.032
_refine_ls_R_factor_all 0.0408
_refine_ls_R_factor_gt 0.0377
_refine_ls_shift/su_max 0.000
_refine_ls_shift/su_mean 0.000
_refine_ls_structure_factor_coef Fsqd
_refine_ls_weighting_details 'calc w=1/[\s^2^(Fo^2^)+(0.0563P)^2^+0.0000P] where P=(Fo^2^+2Fc^2^)/3'
_refine_ls_weighting_scheme calc
_refine_ls_wR_factor_gt 0.0973
_refine_ls_wR_factor_ref 0.0991
_reflns_number_gt 1381
_reflns_number_total 1559
_reflns_threshold_expression >2sigma(I)
_cod_data_source_file c1dt10460h.txt
_cod_data_source_block a1
_cod_depositor_comments
;
The following automatic conversions were performed:

'_exptl_absorpt_correction_type' value 'Multi-scan' changed to
'multi-scan' according to
/home/saulius/struct/CIF-dictionaries/cif_core.dic dictionary named
'cif_core.dic' version 2.4.1 from 2010-06-29.

Automatic conversion script
Id: cif_fix_values 1715 2011-07-08 13:25:40Z adriana 
;
_cod_original_sg_symbol_H-M C2/c
_cod_database_code 7016234

loop_
_symmetry_equiv_pos_as_xyz
'x, y, z'
'-x, y, -z+1/2'
'x+1/2, y+1/2, z'
'-x+1/2, y+1/2, -z+1/2'
'-x, -y, -z'
'x, -y, z-1/2'
'-x+1/2, -y+1/2, -z'
'x+1/2, -y+1/2, z-1/2'

loop_
_atom_site_label
_atom_site_type_symbol
_atom_site_fract_x
_atom_site_fract_y
_atom_site_fract_z
_atom_site_U_iso_or_equiv
_atom_site_adp_type
_atom_site_occupancy
_atom_site_symmetry_multiplicity
_atom_site_calc_flag
_atom_site_refinement_flags
_atom_site_disorder_assembly
_atom_site_disorder_group
Ce1 Ce 0.64969(9) 0.52109(8) 0.61715(6) 0.0081(2) Uani 1 1 d U . .
Bi1 Bi 1.06202(6) 0.41016(6) 0.63987(5) 0.0137(2) Uani 1 1 d . . .
W1 W 0.79434(5) 0.20352(5) 0.61818(4) 0.0026(2) Uani 1 1 d . . .
W2 W 0.92568(6) 0.76331(6) 0.63509(4) 0.0038(2) Uani 1 1 d . . .
O1 O 0.6338(10) 0.2804(10) 0.6304(8) 0.008(2) Uani 1 1 d U . .
O2 O 1.0000 0.6384(14) 0.7500 0.005(3) Uani 1 2 d SU . .
O3 O 0.7529(12) 0.7555(11) 0.6424(9) 0.011(2) Uani 1 1 d U . .
O4 O 0.8638(11) 0.3804(10) 0.6935(8) 0.008(2) Uani 1 1 d U . .
O5 O 0.7904(10) 0.0687(11) 0.7021(8) 0.007(2) Uani 1 1 d U . .
O6 O 1.0000 0.8860(14) 0.7500 0.005(3) Uani 1 2 d SU . .
O7 O 0.9790(11) 0.2019(11) 0.6165(9) 0.008(2) Uani 1 1 d U . .
O8 O 0.7291(10) 0.1217(10) 0.5001(8) 0.006(2) Uani 1 1 d U . .
O9 O 0.9223(11) 0.9122(10) 0.5539(8) 0.009(2) Uani 1 1 d U . .
O10 O 0.9214(12) 0.6214(11) 0.5536(9) 0.014(2) Uani 1 1 d U . .

loop_
_atom_site_aniso_label
_atom_site_aniso_U_11
_atom_site_aniso_U_22
_atom_site_aniso_U_33
_atom_site_aniso_U_23
_atom_site_aniso_U_13
_atom_site_aniso_U_12
Ce1 0.0125(5) 0.0039(4) 0.0057(4) -0.0028(3) -0.0032(3) 0.0031(3)
Bi1 0.0124(4) 0.0122(4) 0.0144(4) 0.0004(3) -0.0018(3) -0.0023(2)
W1 0.0037(3) 0.0004(3) 0.0029(3) -0.0002(2) -0.0007(2) 0.00001(19)
W2 0.0046(3) 0.0027(3) 0.0033(3) 0.0001(2) -0.0011(2) 0.00020(19)
O1 0.008(3) 0.008(3) 0.007(3) -0.0005(19) 0.0013(19) -0.0004(19)
O2 0.005(3) 0.004(3) 0.005(3) 0.000 0.000(2) 0.000
O3 0.012(3) 0.010(3) 0.010(3) 0.0000(19) 0.0018(19) -0.0011(19)
O4 0.009(3) 0.007(3) 0.008(3) -0.0026(19) 0.0008(19) -0.0008(19)
O5 0.008(3) 0.006(3) 0.007(3) 0.0004(19) 0.0020(19) -0.0005(19)
O6 0.005(3) 0.004(3) 0.004(3) 0.000 0.001(2) 0.000
O7 0.008(3) 0.009(3) 0.009(3) -0.0003(19) 0.0028(19) 0.0002(19)
O8 0.007(3) 0.006(3) 0.006(3) 0.0015(19) 0.0016(19) -0.0003(18)
O9 0.010(3) 0.008(3) 0.009(3) 0.0002(19) 0.0014(19) -0.0004(19)
O10 0.015(3) 0.012(3) 0.015(3) -0.0001(19) 0.0015(19) -0.0002(19)

loop_
_atom_type_symbol
_atom_type_description
_atom_type_scat_dispersion_real
_atom_type_scat_dispersion_imag
_atom_type_scat_source
O O 0.0106 0.0060 'International Tables Vol C Tables 4.2.6.8 and 6.1.1.4'
Ce Ce -0.2486 2.6331 'International Tables Vol C Tables 4.2.6.8 and 6.1.1.4'
W W -0.8490 6.8722 'International Tables Vol C Tables 4.2.6.8 and 6.1.1.4'
Bi Bi -4.1077 10.2566 'International Tables Vol C Tables 4.2.6.8 and 6.1.1.4'

loop_
_geom_angle_atom_site_label_1
_geom_angle_atom_site_label_2
_geom_angle_atom_site_label_3
_geom_angle
_geom_angle_site_symmetry_1
_geom_angle_site_symmetry_3
_geom_angle_publ_flag
O9 Ce1 O1 109.8(3) 7_666 . ?
O9 Ce1 O5 152.6(4) 7_666 4_656 ?
O1 Ce1 O5 96.9(3) . 4_656 ?
O9 Ce1 O7 74.6(4) 7_666 3_455 ?
O1 Ce1 O7 130.9(4) . 3_455 ?
O5 Ce1 O7 83.4(4) 4_656 3_455 ?
O9 Ce1 O9 73.8(4) 7_666 3_445 ?
O1 Ce1 O9 62.0(3) . 3_445 ?
O5 Ce1 O9 115.6(4) 4_656 3_445 ?
O7 Ce1 O9 73.7(3) 3_455 3_445 ?
O9 Ce1 O3 84.8(4) 7_666 . ?
O1 Ce1 O3 158.5(4) . . ?
O5 Ce1 O3 71.6(4) 4_656 . ?
O7 Ce1 O3 67.2(4) 3_455 . ?
O9 Ce1 O3 139.2(4) 3_445 . ?
O9 Ce1 O4 126.2(4) 7_666 . ?
O1 Ce1 O4 60.2(3) . . ?
O5 Ce1 O4 72.4(3) 4_656 . ?
O7 Ce1 O4 155.0(4) 3_455 . ?
O9 Ce1 O4 122.2(3) 3_445 . ?
O3 Ce1 O4 98.5(3) . . ?
O9 Ce1 O8 68.6(3) 7_666 7_656 ?
O1 Ce1 O8 64.1(3) . 7_656 ?
O5 Ce1 O8 131.9(3) 4_656 7_656 ?
O7 Ce1 O8 143.2(3) 3_455 7_656 ?
O9 Ce1 O8 94.6(3) 3_445 7_656 ?
O3 Ce1 O8 109.7(3) . 7_656 ?
O4 Ce1 O8 59.7(3) . 7_656 ?
O9 Ce1 O6 130.1(3) 7_666 3_445 ?
O1 Ce1 O6 56.5(3) . 3_445 ?
O5 Ce1 O6 60.8(3) 4_656 3_445 ?
O7 Ce1 O6 82.7(3) 3_455 3_445 ?
O9 Ce1 O6 57.1(3) 3_445 3_445 ?
O3 Ce1 O6 125.9(3) . 3_445 ?
O4 Ce1 O6 90.6(3) . 3_445 ?
O8 Ce1 O6 120.6(3) 7_656 3_445 ?
O9 Ce1 W2 102.0(3) 7_666 3_445 ?
O1 Ce1 W2 37.5(2) . 3_445 ?
O5 Ce1 W2 95.2(3) 4_656 3_445 ?
O7 Ce1 W2 93.4(3) 3_455 3_445 ?
O9 Ce1 W2 31.0(2) 3_445 3_445 ?
O3 Ce1 W2 157.2(3) . 3_445 ?
O4 Ce1 W2 94.8(2) . 3_445 ?
O8 Ce1 W2 93.0(2) 7_656 3_445 ?
O6 Ce1 W2 35.16(17) 3_445 3_445 ?
O9 Ce1 W1 107.0(3) 7_666 . ?
O1 Ce1 W1 30.2(2) . . ?
O5 Ce1 W1 99.1(2) 4_656 . ?
O7 Ce1 W1 160.9(3) 3_455 . ?
O9 Ce1 W1 88.4(2) 3_445 . ?
O3 Ce1 W1 131.6(3) . . ?
O4 Ce1 W1 36.6(2) . . ?
O8 Ce1 W1 42.5(2) 7_656 . ?
O6 Ce1 W1 82.1(2) 3_445 . ?
W2 Ce1 W1 67.59(2) 3_445 . ?
O9 Ce1 W2 87.2(3) 7_666 . ?
O1 Ce1 W2 135.2(2) . . ?
O5 Ce1 W2 77.9(2) 4_656 . ?
O7 Ce1 W2 93.2(3) 3_455 . ?
O9 Ce1 W2 159.1(2) 3_445 . ?
O3 Ce1 W2 26.3(3) . . ?
O4 Ce1 W2 76.1(2) . . ?
O8 Ce1 W2 86.4(2) 7_656 . ?
O6 Ce1 W2 138.71(13) 3_445 . ?
W2 Ce1 W2 169.90(3) 3_445 . ?
W1 Ce1 W2 105.88(3) . . ?
O7 Bi1 O4 93.3(4) . 2_756 ?
O7 Bi1 O4 66.2(4) . . ?
O4 Bi1 O4 77.5(4) 2_756 . ?
O7 Bi1 O3 72.6(4) . 3_545 ?
O4 Bi1 O3 79.5(4) 2_756 3_545 ?
O4 Bi1 O3 131.0(4) . 3_545 ?
O7 Bi1 O10 120.9(4) . . ?
O4 Bi1 O10 125.4(4) 2_756 . ?
O4 Bi1 O10 79.6(4) . . ?
O3 Bi1 O10 147.0(4) 3_545 . ?
O7 Bi1 O10 81.7(4) . 5_766 ?
O4 Bi1 O10 153.3(4) 2_756 5_766 ?
O4 Bi1 O10 122.8(4) . 5_766 ?
O3 Bi1 O10 74.0(4) 3_545 5_766 ?
O10 Bi1 O10 78.5(4) . 5_766 ?
O7 Bi1 W1 31.8(3) . . ?
O4 Bi1 W1 95.4(3) 2_756 . ?
O4 Bi1 W1 37.3(3) . . ?
O3 Bi1 W1 104.2(3) 3_545 . ?
O10 Bi1 W1 95.2(2) . . ?
O10 Bi1 W1 93.9(2) 5_766 . ?
O7 Bi1 Bi1 85.8(3) . 2_756 ?
O4 Bi1 Bi1 40.3(3) 2_756 2_756 ?
O4 Bi1 Bi1 39.2(3) . 2_756 ?
O3 Bi1 Bi1 114.7(3) 3_545 2_756 ?
O10 Bi1 Bi1 96.9(3) . 2_756 ?
O10 Bi1 Bi1 161.8(2) 5_766 2_756 ?
W1 Bi1 Bi1 68.84(2) . 2_756 ?
O5 W1 O8 100.8(5) . . ?
O5 W1 O1 96.0(5) . . ?
O8 W1 O1 96.2(5) . . ?
O5 W1 O7 99.6(5) . . ?
O8 W1 O7 99.0(5) . . ?
O1 W1 O7 155.7(5) . . ?
O5 W1 O4 111.6(5) . . ?
O8 W1 O4 147.6(4) . . ?
O1 W1 O4 79.6(4) . . ?
O7 W1 O4 77.4(4) . . ?
O5 W1 O8 172.9(4) . 7_656 ?
O8 W1 O8 75.5(5) . 7_656 ?
O1 W1 O8 78.5(4) . 7_656 ?
O7 W1 O8 87.0(4) . 7_656 ?
O4 W1 O8 72.1(4) . 7_656 ?
O5 W1 Bi1 122.3(3) . . ?
O8 W1 Bi1 119.0(3) . . ?
O1 W1 Bi1 117.3(3) . . ?
O7 W1 Bi1 38.4(3) . . ?
O4 W1 Bi1 42.5(3) . . ?
O8 W1 Bi1 64.6(2) 7_656 . ?
O5 W1 Ce1 128.1(3) . . ?
O8 W1 Ce1 109.3(3) . . ?
O1 W1 Ce1 40.8(3) . . ?
O7 W1 Ce1 115.6(3) . . ?
O4 W1 Ce1 48.4(3) . . ?
O8 W1 Ce1 49.5(3) 7_656 . ?
Bi1 W1 Ce1 77.60(2) . . ?
O3 W2 O10 96.4(5) . . ?
O3 W2 O9 100.4(5) . . ?
O10 W2 O9 104.9(5) . . ?
O3 W2 O6 100.9(4) . . ?
O10 W2 O6 157.1(4) . . ?
O9 W2 O6 86.7(4) . . ?
O3 W2 O2 97.8(4) . . ?
O10 W2 O2 87.7(5) . . ?
O9 W2 O2 156.5(4) . . ?
O6 W2 O2 75.3(4) . . ?
O3 W2 O1 177.5(5) . 3 ?
O10 W2 O1 86.1(5) . 3 ?
O9 W2 O1 78.8(4) . 3 ?
O6 W2 O1 76.7(3) . 3 ?
O2 W2 O1 82.4(3) . 3 ?
O3 W2 W2 101.9(4) . 2_756 ?
O10 W2 W2 124.0(4) . 2_756 ?
O9 W2 W2 122.6(3) . 2_756 ?
O6 W2 W2 37.4(3) . 2_756 ?
O2 W2 W2 37.9(3) . 2_756 ?
O1 W2 W2 76.7(3) 3 2_756 ?
O3 W2 Ce1 135.0(3) . 3 ?
O10 W2 Ce1 117.4(4) . 3 ?
O9 W2 Ce1 45.1(3) . 3 ?
O6 W2 Ce1 57.85(19) . 3 ?
O2 W2 Ce1 111.5(2) . 3 ?
O1 W2 Ce1 43.0(3) 3 3 ?
W2 W2 Ce1 83.82(2) 2_756 3 ?
O3 W2 Ce1 39.1(3) . . ?
O10 W2 Ce1 62.0(4) . . ?
O9 W2 Ce1 124.8(3) . . ?
O6 W2 Ce1 127.05(15) . . ?
O2 W2 Ce1 78.6(2) . . ?
O1 W2 Ce1 143.2(3) 3 . ?
W2 W2 Ce1 104.96(2) 2_756 . ?
Ce1 W2 Ce1 169.90(3) 3 . ?
W1 O1 W2 150.9(6) . 3_445 ?
W1 O1 Ce1 109.1(5) . . ?
W2 O1 Ce1 99.5(4) 3_445 . ?
W2 O2 W2 104.2(6) 2_756 . ?
W2 O3 Bi1 139.0(6) . 3_455 ?
W2 O3 Ce1 114.5(5) . . ?
Bi1 O3 Ce1 105.3(4) 3_455 . ?
W1 O4 Bi1 127.8(5) . 2_756 ?
W1 O4 Bi1 100.1(4) . . ?
Bi1 O4 Bi1 100.5(4) 2_756 . ?
W1 O4 Ce1 95.0(4) . . ?
Bi1 O4 Ce1 113.6(4) 2_756 . ?
Bi1 O4 Ce1 121.1(5) . . ?
W1 O5 Ce1 139.7(6) . 4_646 ?
W2 O6 W2 105.2(6) . 2_756 ?
W2 O6 Ce1 127.22(7) . 4_656 ?
W2 O6 Ce1 86.99(3) 2_756 4_656 ?
W2 O6 Ce1 86.99(3) . 3 ?
W2 O6 Ce1 127.22(7) 2_756 3 ?
Ce1 O6 Ce1 125.9(5) 4_656 3 ?
W1 O7 Bi1 109.8(5) . . ?
W1 O7 Ce1 134.6(5) . 3_545 ?
Bi1 O7 Ce1 114.9(4) . 3_545 ?
W1 O8 W1 104.5(5) . 7_656 ?
W1 O8 Ce1 131.1(5) . 7_656 ?
W1 O8 Ce1 88.0(3) 7_656 7_656 ?
W2 O9 Ce1 140.7(6) . 7_666 ?
W2 O9 Ce1 103.9(5) . 3 ?
Ce1 O9 Ce1 106.2(4) 7_666 3 ?
W2 O10 Bi1 113.8(5) . . ?
W2 O10 Bi1 134.6(6) . 5_766 ?
Bi1 O10 Bi1 101.5(4) . 5_766 ?

loop_
_geom_bond_atom_site_label_1
_geom_bond_atom_site_label_2
_geom_bond_distance
_geom_bond_site_symmetry_2
_geom_bond_publ_flag
Ce1 O9 2.395(11) 7_666 ?
Ce1 O1 2.404(10) . ?
Ce1 O5 2.467(11) 4_656 ?
Ce1 O7 2.500(11) 3_455 ?
Ce1 O9 2.536(11) 3_445 ?
Ce1 O3 2.546(11) . ?
Ce1 O4 2.612(11) . ?
Ce1 O8 2.647(11) 7_656 ?
Ce1 O6 2.948(6) 3_445 ?
Ce1 W2 3.4767(11) 3_445 ?
Ce1 W1 3.4791(10) . ?
Ce1 W2 3.6713(11) . ?
Bi1 O7 2.230(11) . ?
Bi1 O4 2.265(11) 2_756 ?
Bi1 O4 2.320(11) . ?
Bi1 O3 2.475(11) 3_545 ?
Bi1 O10 2.667(11) . ?
Bi1 O10 2.716(12) 5_766 ?
Bi1 W1 3.3780(9) . ?
Bi1 Bi1 3.5262(14) 2_756 ?
W1 O5 1.772(11) . ?
W1 O8 1.805(10) . ?
W1 O1 1.849(10) . ?
W1 O7 1.892(11) . ?
W1 O4 2.081(10) . ?
W1 O8 2.352(10) 7_656 ?
W2 O3 1.791(12) . ?
W2 O10 1.793(11) . ?
W2 O9 1.846(11) . ?
W2 O6 2.005(8) . ?
W2 O2 2.019(9) . ?
W2 O1 2.147(10) 3 ?
W2 W2 3.1864(12) 2_756 ?
W2 Ce1 3.4767(11) 3 ?
O1 W2 2.147(10) 3_445 ?
O2 W2 2.019(9) 2_756 ?
O3 Bi1 2.475(11) 3_455 ?
O4 Bi1 2.265(11) 2_756 ?
O5 Ce1 2.467(11) 4_646 ?
O6 W2 2.005(8) 2_756 ?
O6 Ce1 2.948(6) 4_656 ?
O6 Ce1 2.948(6) 3 ?
O7 Ce1 2.500(11) 3_545 ?
O8 W1 2.352(10) 7_656 ?
O8 Ce1 2.647(11) 7_656 ?
O9 Ce1 2.395(11) 7_666 ?
O9 Ce1 2.536(11) 3 ?
O10 Bi1 2.716(12) 5_766 ?
